data_7247268
loop_
_publ_author_name
'Nalaoh, Phattananawee'
'Jenkins, David M.'

_publ_section_title
;
 Di-triazole boat conformation leads to metal--organic nanotube while
 chair conformation leads to coordination polymer
;
_journal_issue 35
_journal_name_full CrystEngComm
_journal_page_first 4929
_journal_page_last 4933
_journal_paper_doi 10.1039/D3CE00835E
_journal_volume 25
_journal_year 2023
_chemical_formula_moiety 'C10 H14 F6 O6 S2'
_chemical_formula_sum 'C10 H14 F6 O6 S2'
_chemical_formula_weight 408.33
_space_group_crystal_system monoclinic
_space_group_IT_number 15
_space_group_name_Hall '-C 2yc'
_space_group_name_H-M_alt 'C 1 2/c 1'
_atom_sites_solution_hydrogens geom
_atom_sites_solution_primary dual
_audit_creation_date 2023-02-01
_audit_creation_method
;
Olex2 1.5
(compiled 2022.04.07 svn.rca3783a0 for OlexSys, GUI svn.r6498)
;
_audit_update_record
;
2023-07-16 deposited with the CCDC.	2023-08-23 downloaded from the CCDC.
;
_cell_angle_alpha 90
_cell_angle_beta 98.793(2)
_cell_angle_gamma 90
_cell_formula_units_Z 4
_cell_length_a 15.4247(6)
_cell_length_b 9.6024(4)
_cell_length_c 10.6881(5)
_cell_measurement_reflns_used 8767
_cell_measurement_temperature 100(2)
_cell_measurement_theta_max 27.18
_cell_measurement_theta_min 2.51
_cell_volume 1564.45(12)
_computing_molecular_graphics 'Olex2 1.5 (Dolomanov et al., 2009)'
_computing_publication_material 'Olex2 1.5 (Dolomanov et al., 2009)'
_computing_structure_refinement 'SHELXL 2018/3 (Sheldrick, 2015)'
_computing_structure_solution 'SHELXT 2018/2 (Sheldrick, 2018)'
_diffrn_ambient_temperature 100.00
_diffrn_detector 'Bruker APEX2 area detector'
_diffrn_detector_area_resol_mean 7.9
_diffrn_detector_type 'CCD area detector'
_diffrn_measured_fraction_theta_full 0.999
_diffrn_measured_fraction_theta_max 0.999
_diffrn_measurement_device 'three-circle diffractometer'
_diffrn_measurement_device_type 'Bruker SMART APEX2 area detector'
_diffrn_measurement_method '\w and \f scans'
_diffrn_radiation_monochromator 'mirror optics'
_diffrn_radiation_probe x-ray
_diffrn_radiation_type MoK\a
_diffrn_radiation_wavelength 0.71073
_diffrn_reflns_av_R_equivalents 0.0320
_diffrn_reflns_av_unetI/netI 0.0165
_diffrn_reflns_Laue_measured_fraction_full 0.999
_diffrn_reflns_Laue_measured_fraction_max 0.999
_diffrn_reflns_limit_h_max 19
_diffrn_reflns_limit_h_min -19
_diffrn_reflns_limit_k_max 12
_diffrn_reflns_limit_k_min -12
_diffrn_reflns_limit_l_max 13
_diffrn_reflns_limit_l_min -13
_diffrn_reflns_number 16130
_diffrn_reflns_point_group_measured_fraction_full 0.999
_diffrn_reflns_point_group_measured_fraction_max 0.999
_diffrn_reflns_theta_full 25.242
_diffrn_reflns_theta_max 27.239
_diffrn_reflns_theta_min 2.507
_diffrn_source 'microfocus sealed X-ray tube'
_diffrn_source_type 'Incoatec I\ms'
_diffrn_standards_number 0
_exptl_absorpt_coefficient_mu 0.433
_exptl_absorpt_correction_T_max 0.7455
_exptl_absorpt_correction_T_min 0.6621
_exptl_absorpt_correction_type multi-scan
_exptl_absorpt_process_details
;
SADABS-2016/2 (Bruker,2016/2) was used for absorption correction.
wR2(int) was 0.1638 before and 0.0793 after correction.
The Ratio of minimum to maximum transmission is 0.8881.
The \l/2 correction factor is Not present.
;
_exptl_crystal_colour 'clear light colourless'
_exptl_crystal_colour_lustre clear
_exptl_crystal_colour_modifier light
_exptl_crystal_colour_primary colourless
_exptl_crystal_density_diffrn 1.734
_exptl_crystal_description block
_exptl_crystal_F_000 832
_exptl_crystal_size_max 0.696
_exptl_crystal_size_mid 0.193
_exptl_crystal_size_min 0.177
_refine_diff_density_max 0.359
_refine_diff_density_min -0.342
_refine_diff_density_rms 0.047
_refine_ls_extinction_method none
_refine_ls_goodness_of_fit_ref 1.094
_refine_ls_hydrogen_treatment constr
_refine_ls_matrix_type full
_refine_ls_number_parameters 109
_refine_ls_number_reflns 1759
_refine_ls_number_restraints 0
_refine_ls_restrained_S_all 1.094
_refine_ls_R_factor_all 0.0280
_refine_ls_R_factor_gt 0.0250
_refine_ls_shift/su_max 0.001
_refine_ls_shift/su_mean 0.000
_refine_ls_structure_factor_coef Fsqd
_refine_ls_weighting_details 'w=1/[\s^2^(Fo^2^)+(0.0253P)^2^+1.7569P] where P=(Fo^2^+2Fc^2^)/3'
_refine_ls_weighting_scheme calc
_refine_ls_wR_factor_gt 0.0627
_refine_ls_wR_factor_ref 0.0642
_reflns_Friedel_coverage 0.000
_reflns_number_gt 1611
_reflns_number_total 1759
_reflns_threshold_expression 'I > 2\s(I)'
_cod_data_source_file d3ce00835e2.cif
_cod_data_source_block mo_l12_1_0m
_cod_depositor_comments 'Adding full bibliography for 7247266--7247271.cif.'
_cod_database_code 7247268
_shelx_shelxl_version_number 2018/3
_shelx_space_group_comment
;
The symmetry employed for this shelxl refinement is uniquely defined
by the following loop, which should always be used as a source of
symmetry information in preference to the above space-group names.
They are only intended as comments.
;
_shelx_estimated_absorpt_t_max 0.927
_shelx_estimated_absorpt_t_min 0.753
_olex2_refinement_description
;
1. Fixed Uiso
 At 1.2 times of:
  All C(H) groups, All C(H,H) groups
2.a Ternary CH refined with riding coordinates:
 C3(H3)
2.b Secondary CH2 refined with riding coordinates:
 C2(H2A,H2B), C4(H4A,H4B), C5(H5A,H5B)
;
_olex2_submission_special_instructions 'No special instructions were received'

loop_
_space_group_symop_operation_xyz
'x, y, z'
'-x, y, -z+1/2'
'x+1/2, y+1/2, z'
'-x+1/2, y+1/2, -z+1/2'
'-x, -y, -z'
'x, -y, z-1/2'
'-x+1/2, -y+1/2, -z'
'x+1/2, -y+1/2, z-1/2'

loop_
_atom_site_label
_atom_site_type_symbol
_atom_site_fract_x
_atom_site_fract_y
_atom_site_fract_z
_atom_site_U_iso_or_equiv
_atom_site_adp_type
_atom_site_occupancy
_atom_site_site_symmetry_order
_atom_site_calc_flag
_atom_site_refinement_flags_posn
_atom_site_refinement_flags_adp
_atom_site_refinement_flags_occupancy
_atom_site_disorder_assembly
_atom_site_disorder_group
S1 S 0.80400(2) 0.36065(3) 0.76197(3) 0.01548(10) Uani 1 1 d . . . . .
F1 F 0.83391(6) 0.59682(10) 0.88062(9) 0.0348(2) Uani 1 1 d . . . . .
F2 F 0.94963(5) 0.47884(11) 0.85913(9) 0.0339(2) Uani 1 1 d . . . . .
F3 F 0.87895(6) 0.58949(9) 0.69974(8) 0.0291(2) Uani 1 1 d . . . . .
O1 O 0.71371(6) 0.42501(10) 0.71298(8) 0.0166(2) Uani 1 1 d . . . . .
O2 O 0.79752(7) 0.29620(10) 0.87960(9) 0.0239(2) Uani 1 1 d . . . . .
O3 O 0.84066(7) 0.29088(11) 0.66518(9) 0.0248(2) Uani 1 1 d . . . . .
C1 C 0.87077(9) 0.51679(15) 0.80257(13) 0.0213(3) Uani 1 1 d . . . . .
C2 C 0.68747(8) 0.46211(14) 0.57632(12) 0.0158(3) Uani 1 1 d . . . . .
H2A H 0.694576 0.381115 0.521480 0.019 Uiso 1 1 calc R U . . .
H2B H 0.723714 0.539918 0.552357 0.019 Uiso 1 1 calc R U . . .
C3 C 0.59210(8) 0.50465(13) 0.56347(11) 0.0139(2) Uani 1 1 d . . . . .
H3 H 0.586283 0.576359 0.629519 0.017 Uiso 1 1 calc R U . . .
C4 C 0.53149(8) 0.38219(13) 0.58229(12) 0.0149(3) Uani 1 1 d . . . . .
H4A H 0.537919 0.308530 0.519548 0.018 Uiso 1 1 calc R U . . .
H4B H 0.548856 0.342417 0.667906 0.018 Uiso 1 1 calc R U . . .
C5 C 0.56433(8) 0.57103(13) 0.43301(12) 0.0153(3) Uani 1 1 d . . . . .
H5A H 0.602282 0.652265 0.423384 0.018 Uiso 1 1 calc R U . . .
H5B H 0.571802 0.502760 0.366075 0.018 Uiso 1 1 calc R U . . .

loop_
_atom_site_aniso_label
_atom_site_aniso_U_11
_atom_site_aniso_U_22
_atom_site_aniso_U_33
_atom_site_aniso_U_23
_atom_site_aniso_U_13
_atom_site_aniso_U_12
S1 0.01442(16) 0.01431(16) 0.01720(17) 0.00055(11) 0.00077(12) 0.00192(11)
F1 0.0370(5) 0.0290(5) 0.0413(5) -0.0182(4) 0.0155(4) -0.0106(4)
F2 0.0162(4) 0.0495(6) 0.0333(5) 0.0036(4) -0.0044(4) -0.0063(4)
F3 0.0266(5) 0.0284(5) 0.0327(5) 0.0072(4) 0.0059(4) -0.0073(4)
O1 0.0133(4) 0.0222(5) 0.0141(4) 0.0021(4) 0.0013(3) 0.0026(4)
O2 0.0252(5) 0.0231(5) 0.0224(5) 0.0080(4) 0.0005(4) 0.0011(4)
O3 0.0239(5) 0.0248(5) 0.0251(5) -0.0057(4) 0.0020(4) 0.0086(4)
C1 0.0161(6) 0.0242(7) 0.0236(7) -0.0012(6) 0.0032(5) -0.0034(5)
C2 0.0161(6) 0.0196(6) 0.0115(6) 0.0012(5) 0.0015(5) 0.0013(5)
C3 0.0132(6) 0.0151(6) 0.0133(6) 0.0000(5) 0.0020(5) -0.0002(5)
C4 0.0158(6) 0.0142(6) 0.0145(6) 0.0012(5) 0.0017(5) 0.0004(5)
C5 0.0150(6) 0.0162(6) 0.0147(6) 0.0022(5) 0.0024(5) -0.0009(5)

loop_
_atom_type_symbol
_atom_type_description
_atom_type_scat_dispersion_real
_atom_type_scat_dispersion_imag
_atom_type_scat_source
C C 0.0033 0.0016 'International Tables Vol C Tables 4.2.6.8 and 6.1.1.4'
H H 0.0000 0.0000 'International Tables Vol C Tables 4.2.6.8 and 6.1.1.4'
F F 0.0171 0.0103 'International Tables Vol C Tables 4.2.6.8 and 6.1.1.4'
O O 0.0106 0.0060 'International Tables Vol C Tables 4.2.6.8 and 6.1.1.4'
S S 0.1246 0.1234 'International Tables Vol C Tables 4.2.6.8 and 6.1.1.4'

loop_
_exptl_crystal_face_index_h
_exptl_crystal_face_index_k
_exptl_crystal_face_index_l
_exptl_crystal_face_perp_dist
0.00 0.00 1.00 0.3420
0.00 0.00 -1.00 0.1900
-1.00 0.00 0.00 0.0120
1.00 0.00 0.00 0.0680
-1.00 -1.00 -1.00 0.1650
-1.00 1.00 0.00 0.0260
1.00 -1.00 0.00 0.0880

loop_
_geom_angle_atom_site_label_1
_geom_angle_atom_site_label_2
_geom_angle_atom_site_label_3
_geom_angle
_geom_angle_site_symmetry_1
_geom_angle_site_symmetry_3
_geom_angle_publ_flag
O1 S1 C1 101.44(6) . . ?
O2 S1 O1 107.09(6) . . ?
O2 S1 O3 121.97(6) . . ?
O2 S1 C1 105.09(6) . . ?
O3 S1 O1 112.43(6) . . ?
O3 S1 C1 106.64(6) . . ?
C2 O1 S1 121.50(8) . . ?
F1 C1 S1 110.12(9) . . ?
F2 C1 S1 109.07(10) . . ?
F2 C1 F1 108.96(12) . . ?
F2 C1 F3 109.05(11) . . ?
F3 C1 S1 110.86(9) . . ?
F3 C1 F1 108.75(12) . . ?
O1 C2 H2A 110.6 . . ?
O1 C2 H2B 110.6 . . ?
O1 C2 C3 105.48(9) . . ?
H2A C2 H2B 108.8 . . ?
C3 C2 H2A 110.6 . . ?
C3 C2 H2B 110.6 . . ?
C2 C3 H3 108.2 . . ?
C2 C3 C4 112.63(10) . . ?
C2 C3 C5 109.11(10) . . ?
C4 C3 H3 108.2 . . ?
C5 C3 H3 108.2 . . ?
C5 C3 C4 110.28(10) . . ?
C3 C4 H4A 109.4 . . ?
C3 C4 H4B 109.4 . . ?
H4A C4 H4B 108.0 . . ?
C5 C4 C3 111.05(10) 5_666 . ?
C5 C4 H4A 109.4 5_666 . ?
C5 C4 H4B 109.4 5_666 . ?
C3 C5 H5A 109.5 . . ?
C3 C5 H5B 109.5 . . ?
C4 C5 C3 110.51(10) 5_666 . ?
C4 C5 H5A 109.5 5_666 . ?
C4 C5 H5B 109.5 5_666 . ?
H5A C5 H5B 108.1 . . ?

loop_
_geom_bond_atom_site_label_1
_geom_bond_atom_site_label_2
_geom_bond_distance
_geom_bond_site_symmetry_2
_geom_bond_publ_flag
S1 O1 1.5404(9) . ?
S1 O2 1.4184(10) . ?
S1 O3 1.4205(10) . ?
S1 C1 1.8331(14) . ?
F1 C1 1.3246(17) . ?
F2 C1 1.3241(16) . ?
F3 C1 1.3242(16) . ?
O1 C2 1.4978(14) . ?
C2 H2A 0.9900 . ?
C2 H2B 0.9900 . ?
C2 C3 1.5125(17) . ?
C3 H3 1.0000 . ?
C3 C4 1.5345(17) . ?
C3 C5 1.5335(16) . ?
C4 H4A 0.9900 . ?
C4 H4B 0.9900 . ?
C4 C5 1.5294(17) 5_666 ?
C5 H5A 0.9900 . ?
C5 H5B 0.9900 . ?

loop_
_geom_torsion_atom_site_label_1
_geom_torsion_atom_site_label_2
_geom_torsion_atom_site_label_3
_geom_torsion_atom_site_label_4
_geom_torsion
_geom_torsion_site_symmetry_1
_geom_torsion_site_symmetry_2
_geom_torsion_site_symmetry_3
_geom_torsion_site_symmetry_4
_geom_torsion_publ_flag
S1 O1 C2 C3 173.21(8) . . . . ?
O1 S1 C1 F1 54.11(11) . . . . ?
O1 S1 C1 F2 173.62(9) . . . . ?
O1 S1 C1 F3 -66.29(10) . . . . ?
O1 C2 C3 C4 -67.98(13) . . . . ?
O1 C2 C3 C5 169.21(10) . . . . ?
O2 S1 O1 C2 -160.74(9) . . . . ?
O2 S1 C1 F1 -57.30(11) . . . . ?
O2 S1 C1 F2 62.22(11) . . . . ?
O2 S1 C1 F3 -177.70(9) . . . . ?
O3 S1 O1 C2 -24.17(11) . . . . ?
O3 S1 C1 F1 171.93(10) . . . . ?
O3 S1 C1 F2 -68.55(11) . . . . ?
O3 S1 C1 F3 51.54(11) . . . . ?
C1 S1 O1 C2 89.38(10) . . . . ?
C2 C3 C4 C5 -179.31(10) . . . 5_666 ?
C2 C3 C5 C4 -178.96(10) . . . 5_666 ?
C4 C3 C5 C4 56.84(14) . . . 5_666 ?
C5 C3 C4 C5 -57.15(14) . . . 5_666 ?
